data_4318134
loop_
_publ_author_name
'Ming Li'
'Didier Bonnet'
'Eckhard Bill'
'Frank Neese'
'Thomas Weyherm\"uller'
'Nicole Blum'
'Dieter Sellmann'
'Karl Wieghardt'

_publ_section_title
;
 Tuning the Electronic Structure of Octahedral Iron Complexes [FeL(X)]
 (L=1-Alkyl-4,7-bis(4-tert-butyl-2-mercaptobenzyl)-
 1,4,7-triazacyclononane, X = Cl, CH3O, CN, NO). The S=1/2 \\leftarrow
 \\rightarrow S=3/2 Spin Equilibrium of [FeLPr(NO)]
;
_journal_name_full 'Inorganic Chemistry'
_journal_page_first 3444
_journal_page_last 3456
_journal_paper_doi 10.1021/ic011243a
_journal_volume 41
_journal_year 2002
_chemical_formula_structural '[C32 H50 Fe N3 O S2],  MeOH'
_chemical_formula_sum 'C33 H54 Fe N3 O2 S2'
_chemical_formula_weight 644.76
_chemical_name_systematic
;
   ?
;
_space_group_IT_number 14
_symmetry_cell_setting monoclinic
_symmetry_space_group_name_Hall '-P 2yn'
_symmetry_space_group_name_H-M 'P 1 21/n 1'
_atom_sites_solution_hydrogens geom
_atom_sites_solution_primary direct
_atom_sites_solution_secondary difmap
_audit_creation_method SHELXL
_cell_angle_alpha 90.00
_cell_angle_beta 93.69(2)
_cell_angle_gamma 90.00
_cell_formula_units_Z 4
_cell_length_a 10.0667(8)
_cell_length_b 14.4530(12)
_cell_length_c 23.078(2)
_cell_measurement_reflns_used 23552
_cell_measurement_temperature 100(2)
_cell_volume 3350.7(5)
_computing_structure_refinement 'SHELXL-93 (Sheldrick, 1993)'
_computing_structure_solution 'SHELXS-86 (Sheldrick, 1990)'
_diffrn_ambient_temperature 100(2)
_diffrn_measurement_device 'Nonius KappaCCD'
_diffrn_measurement_method '347 images at 1 deg. in \w and 200 sec.'
_diffrn_radiation_monochromator graphite
_diffrn_radiation_source 'fine-focus sealed tube'
_diffrn_radiation_type MoK\a
_diffrn_radiation_wavelength 0.71073
_diffrn_reflns_av_R_equivalents 0.0625
_diffrn_reflns_av_sigmaI/netI 0.0779
_diffrn_reflns_limit_h_max 14
_diffrn_reflns_limit_h_min -14
_diffrn_reflns_limit_k_max 21
_diffrn_reflns_limit_k_min -14
_diffrn_reflns_limit_l_max 33
_diffrn_reflns_limit_l_min -32
_diffrn_reflns_number 23552
_diffrn_reflns_theta_max 27.50
_diffrn_reflns_theta_min 3.33
_exptl_absorpt_coefficient_mu 0.608
_exptl_absorpt_correction_type 'not measured'
_exptl_crystal_colour 'dark green'
_exptl_crystal_density_diffrn 1.278
_exptl_crystal_description 'transparent block'
_exptl_crystal_F_000 1388
_exptl_crystal_size_max 0.12
_exptl_crystal_size_mid 0.12
_exptl_crystal_size_min 0.06
_refine_diff_density_max 0.400
_refine_diff_density_min -0.304
_refine_diff_density_rms 0.069
_refine_ls_extinction_method none
_refine_ls_goodness_of_fit_all 1.018
_refine_ls_goodness_of_fit_obs 1.080
_refine_ls_matrix_type full
_refine_ls_number_parameters 389
_refine_ls_number_reflns 7617
_refine_ls_number_restraints 0
_refine_ls_restrained_S_all 1.031
_refine_ls_restrained_S_obs 1.080
_refine_ls_R_factor_all 0.0941
_refine_ls_R_factor_obs 0.0517
_refine_ls_shift/esd_max 0.000
_refine_ls_shift/esd_mean 0.000
_refine_ls_structure_factor_coef Fsqd
_refine_ls_weighting_details 'w=1/[\s^2^(Fo^2^)+(0.0287P)^2^+3.3099P] where P=(Fo^2^+2Fc^2^)/3'
_refine_ls_weighting_scheme calc
_refine_ls_wR_factor_all 0.1139
_refine_ls_wR_factor_obs 0.0973
_reflns_number_observed 5219
_reflns_number_total 7672
_reflns_observed_criterion >2sigma(I)
_cod_data_source_file ic011243a_2.cif
_cod_data_source_block 4
_cod_depositor_comments
;
The following automatic conversions were performed:

'_symmetry_cell_setting' value 'Monoclinic' changed to 'monoclinic'
according to the built-in table from CIF Core dictionary named
'cif_core.dic' version 2.4.1 from 2010-06-29.

Automatic conversion script
Id: cif_fix_values 1646 2011-03-28 12:23:43Z adriana 

The following automatic conversions were performed:

'_refine_ls_weighting_scheme' value 'calc
w=1/[\s^2^(Fo^2^)+(0.0287P)^2^+3.3099P] where P=(Fo^2^+2Fc^2^)/3' was
changed to 'calc'. New tag '_refine_ls_weighting_details' was
created. The value of the new tag was set to
'w=1/[\s^2^(Fo^2^)+(0.0287P)^2^+3.3099P] where P=(Fo^2^+2Fc^2^)/3'.

Automatic conversion script
Id: cif_fix_values 3143 2015-03-26 13:38:13Z robertas 
;
_cod_database_code 4318134

loop_
_symmetry_equiv_pos_as_xyz
'x, y, z'
'-x+1/2, y+1/2, -z+1/2'
'-x, -y, -z'
'x-1/2, -y-1/2, z-1/2'

loop_
_atom_site_aniso_label
_atom_site_aniso_U_11
_atom_site_aniso_U_22
_atom_site_aniso_U_33
_atom_site_aniso_U_23
_atom_site_aniso_U_13
_atom_site_aniso_U_12
Fe1 0.0293(2) 0.0190(2) 0.0225(2) -0.0031(2) -0.0017(2) 0.0039(2)
S1 0.0414(4) 0.0200(4) 0.0237(3) -0.0041(3) -0.0025(3) -0.0006(3)
S2 0.0288(4) 0.0221(4) 0.0241(3) -0.0046(3) -0.0026(3) 0.0052(3)
N1 0.0287(12) 0.0194(12) 0.0204(11) -0.0011(9) -0.0005(10) 0.0013(9)
N2 0.0324(13) 0.0222(12) 0.0203(12) -0.0042(9) -0.0007(10) 0.0040(10)
N3 0.0364(14) 0.0258(13) 0.0228(12) -0.0020(10) 0.0010(11) 0.0085(11)
C1 0.0304(15) 0.0210(15) 0.0231(14) -0.0018(11) 0.0032(12) 0.0037(11)
C2 0.0290(15) 0.028(2) 0.0210(14) -0.0038(12) -0.0002(12) 0.0047(12)
C3 0.0320(15) 0.026(2) 0.0255(14) -0.0036(12) -0.0048(12) 0.0078(13)
C4 0.043(2) 0.024(2) 0.0226(14) -0.0014(12) -0.0007(13) 0.0036(13)
C5 0.035(2) 0.0207(15) 0.0287(15) 0.0009(12) 0.0037(13) -0.0001(12)
C6 0.033(2) 0.0203(14) 0.0268(15) -0.0013(11) 0.0049(13) -0.0025(12)
C7 0.032(2) 0.0205(14) 0.0214(13) -0.0023(11) -0.0043(12) -0.0012(12)
C8 0.0252(14) 0.0230(15) 0.0204(13) 0.0010(11) -0.0034(12) 0.0024(11)
C9 0.031(2) 0.0226(15) 0.0223(14) -0.0002(11) -0.0063(12) 0.0041(12)
C10 0.0263(14) 0.0216(15) 0.032(2) -0.0016(12) -0.0029(13) 0.0005(12)
C11 0.0265(15) 0.027(2) 0.030(2) 0.0004(12) 0.0005(13) 0.0026(12)
C12 0.0290(15) 0.033(2) 0.0226(14) -0.0042(12) 0.0011(12) 0.0023(13)
C13 0.029(2) 0.0208(15) 0.0265(14) -0.0037(11) -0.0007(13) 0.0013(12)
C14 0.031(2) 0.034(2) 0.034(2) -0.0003(13) 0.0064(14) -0.0030(13)
C15 0.053(2) 0.049(2) 0.036(2) 0.009(2) 0.005(2) -0.014(2)
C16 0.036(2) 0.040(2) 0.052(2) 0.000(2) 0.011(2) -0.0087(15)
C17 0.037(2) 0.044(2) 0.066(2) -0.004(2) 0.018(2) -0.001(2)
C18 0.0273(14) 0.029(2) 0.0278(15) -0.0065(12) -0.0003(12) 0.0015(12)
C19 0.031(2) 0.0242(15) 0.0252(14) -0.0065(12) -0.0004(13) 0.0007(12)
C20 0.0260(14) 0.0201(14) 0.0247(14) -0.0014(11) -0.0035(12) -0.0001(11)
C21 0.0275(14) 0.0182(14) 0.0268(14) -0.0020(11) 0.0026(12) 0.0016(11)
C22 0.0296(15) 0.0187(14) 0.0245(14) -0.0007(11) -0.0021(12) 0.0008(11)
C23 0.027(2) 0.028(2) 0.033(2) -0.0031(13) -0.0069(13) 0.0016(12)
C24 0.029(2) 0.032(2) 0.032(2) -0.0079(13) 0.0007(13) 0.0055(12)
C25 0.031(2) 0.025(2) 0.0222(14) -0.0006(11) -0.0015(12) -0.0002(12)
C26 0.037(2) 0.030(2) 0.0247(14) -0.0013(12) -0.0048(13) 0.0026(13)
C27 0.044(2) 0.026(2) 0.029(2) -0.0062(13) -0.0062(14) 0.0060(13)
C28 0.037(2) 0.044(2) 0.028(2) 0.0018(14) 0.0020(14) 0.0020(14)
C29 0.045(2) 0.073(3) 0.034(2) -0.005(2) 0.009(2) 0.024(2)
C30 0.048(2) 0.081(3) 0.043(2) 0.012(2) 0.015(2) 0.023(2)
C31 0.043(4) 0.057(5) 0.042(4) 0.033(3) 0.023(3) 0.018(3)
C29X 0.045(2) 0.073(3) 0.034(2) -0.005(2) 0.009(2) 0.024(2)
C30X 0.048(2) 0.081(3) 0.043(2) 0.012(2) 0.015(2) 0.023(2)
C31X 0.050(4) 0.048(4) 0.050(4) -0.026(3) 0.018(4) -0.007(3)
O40 0.0299(11) 0.0285(11) 0.0353(11) -0.0044(9) -0.0050(9) 0.0069(9)
C41 0.042(2) 0.036(2) 0.052(2) -0.013(2) -0.010(2) 0.0148(15)
O50 0.0398(13) 0.0423(14) 0.056(2) -0.0068(12) -0.0064(12) 0.0010(11)
C51 0.040(2) 0.047(2) 0.045(2) 0.002(2) -0.004(2) -0.003(2)

loop_
_atom_site_label
_atom_site_type_symbol
_atom_site_fract_x
_atom_site_fract_y
_atom_site_fract_z
_atom_site_U_iso_or_equiv
_atom_site_thermal_displace_type
_atom_site_occupancy
_atom_site_calc_flag
_atom_site_refinement_flags
_atom_site_disorder_group
Fe1 Fe 0.61752(4) 0.06844(3) 0.22919(2) 0.02378(11) Uani 1 d . .
S1 S 0.68988(8) 0.18011(5) 0.16036(3) 0.0286(2) Uani 1 d . .
S2 S 0.66537(7) 0.17276(5) 0.30689(3) 0.0252(2) Uani 1 d . .
N1 N 0.6110(2) -0.04112(15) 0.16276(9) 0.0230(5) Uani 1 d . .
N2 N 0.8255(2) 0.0072(2) 0.24178(9) 0.0250(5) Uani 1 d . .
N3 N 0.5804(2) -0.0641(2) 0.28514(10) 0.0284(5) Uani 1 d . .
C1 C 0.7444(3) -0.0838(2) 0.15537(12) 0.0248(6) Uani 1 d . .
H1A H 0.7571(3) -0.0917(2) 0.11348(12) 0.030 Uiso 1 calc R .
H1B H 0.7480(3) -0.1457(2) 0.17369(12) 0.030 Uiso 1 calc R .
C2 C 0.8560(3) -0.0240(2) 0.18266(11) 0.0262(6) Uani 1 d . .
H2A H 0.9400(3) -0.0598(2) 0.18509(11) 0.031 Uiso 1 calc R .
H2B H 0.8686(3) 0.0307(2) 0.15777(11) 0.031 Uiso 1 calc R .
C3 C 0.8292(3) -0.0726(2) 0.28274(12) 0.0280(6) Uani 1 d . .
H3A H 0.9118(3) -0.0694(2) 0.30835(12) 0.034 Uiso 1 calc R .
H3B H 0.8314(3) -0.1309(2) 0.26030(12) 0.034 Uiso 1 calc R .
C4 C 0.7102(3) -0.0742(2) 0.31984(12) 0.0300(6) Uani 1 d . .
H4A H 0.7101(3) -0.1333(2) 0.34152(12) 0.036 Uiso 1 calc R .
H4B H 0.7192(3) -0.0234(2) 0.34857(12) 0.036 Uiso 1 calc R .
C5 C 0.5584(3) -0.1442(2) 0.24448(12) 0.0281(6) Uani 1 d . .
H5A H 0.4884(3) -0.1850(2) 0.25864(12) 0.034 Uiso 1 calc R .
H5B H 0.6415(3) -0.1807(2) 0.24369(12) 0.034 Uiso 1 calc R .
C6 C 0.5169(3) -0.1113(2) 0.18349(12) 0.0266(6) Uani 1 d . .
H6A H 0.5133(3) -0.1649(2) 0.15670(12) 0.032 Uiso 1 calc R .
H6B H 0.4265(3) -0.0842(2) 0.18311(12) 0.032 Uiso 1 calc R .
C7 C 0.5521(3) -0.0025(2) 0.10651(11) 0.0247(6) Uani 1 d . .
H7A H 0.4776(3) 0.0390(2) 0.11497(11) 0.030 Uiso 1 calc R .
H7B H 0.5147(3) -0.0542(2) 0.08256(11) 0.030 Uiso 1 calc R .
C8 C 0.6477(3) 0.0505(2) 0.07140(11) 0.0231(6) Uani 1 d . .
C9 C 0.7107(3) 0.1323(2) 0.09095(12) 0.0256(6) Uani 1 d . .
C10 C 0.7921(3) 0.1795(2) 0.05404(12) 0.0267(6) Uani 1 d . .
H10 H 0.8361(3) 0.2341(2) 0.06789(12) 0.032 Uiso 1 calc R .
C11 C 0.8112(3) 0.1497(2) -0.00246(12) 0.0278(6) Uani 1 d . .
C12 C 0.7499(3) 0.0680(2) -0.02073(12) 0.0280(6) Uani 1 d . .
H12 H 0.7621(3) 0.0450(2) -0.05858(12) 0.034 Uiso 1 calc R .
C13 C 0.6711(3) 0.0197(2) 0.01581(12) 0.0257(6) Uani 1 d . .
H13 H 0.6315(3) -0.0367(2) 0.00246(12) 0.031 Uiso 1 calc R .
C14 C 0.8991(3) 0.2025(2) -0.04331(13) 0.0328(7) Uani 1 d . .
C15 C 0.8253(3) 0.2129(2) -0.10382(14) 0.0461(9) Uani 1 d . .
H15A H 0.8810(10) 0.2480(13) -0.1294(3) 0.069 Uiso 1 calc R .
H15B H 0.7413(11) 0.2459(13) -0.1000(2) 0.069 Uiso 1 calc R .
H15C H 0.8068(20) 0.1515(2) -0.1205(4) 0.069 Uiso 1 calc R .
C16 C 0.9364(3) 0.2991(2) -0.02117(15) 0.0420(8) Uani 1 d . .
H16A H 0.9872(18) 0.3311(6) -0.0499(4) 0.063 Uiso 1 calc R .
H16B H 0.9907(18) 0.2941(2) 0.0155(5) 0.063 Uiso 1 calc R .
H16C H 0.8553(3) 0.3341(5) -0.0148(9) 0.063 Uiso 1 calc R .
C17 C 1.0265(3) 0.1468(2) -0.0495(2) 0.0482(9) Uani 1 d . .
H17A H 1.0815(11) 0.1778(9) -0.0771(8) 0.072 Uiso 1 calc R .
H17B H 1.0036(3) 0.0845(6) -0.0636(10) 0.072 Uiso 1 calc R .
H17C H 1.0761(12) 0.1425(14) -0.0116(3) 0.072 Uiso 1 calc R .
C18 C 0.9262(3) 0.0795(2) 0.26020(12) 0.0280(6) Uani 1 d . .
H18A H 0.9087(3) 0.1356(2) 0.23631(12) 0.034 Uiso 1 calc R .
H18B H 1.0158(3) 0.0566(2) 0.25221(12) 0.034 Uiso 1 calc R .
C19 C 0.9264(3) 0.1059(2) 0.32337(12) 0.0269(6) Uani 1 d . .
C20 C 0.8149(3) 0.1455(2) 0.34753(12) 0.0238(6) Uani 1 d . .
C21 C 0.8209(3) 0.1646(2) 0.40696(12) 0.0241(6) Uani 1 d . .
H21 H 0.7448(3) 0.1904(2) 0.42313(12) 0.029 Uiso 1 calc R .
C22 C 0.9339(3) 0.1475(2) 0.44362(11) 0.0245(6) Uani 1 d . .
C23 C 1.0442(3) 0.1113(2) 0.41874(13) 0.0297(7) Uani 1 d . .
H23 H 1.1238(3) 0.1004(2) 0.44214(13) 0.036 Uiso 1 calc R .
C24 C 1.0393(3) 0.0909(2) 0.35961(13) 0.0309(7) Uani 1 d . .
H24 H 1.1162(3) 0.0658(2) 0.34362(13) 0.037 Uiso 1 calc R .
C25 C 0.9327(3) 0.1701(2) 0.50900(12) 0.0262(6) Uani 1 d . .
C26 C 1.0569(3) 0.1340(2) 0.54309(12) 0.0309(7) Uani 1 d . .
H26A H 1.0612(10) 0.0665(2) 0.5393(7) 0.046 Uiso 1 calc R .
H26B H 1.0531(9) 0.1505(11) 0.5841(2) 0.046 Uiso 1 calc R .
H26C H 1.1362(3) 0.1617(10) 0.5277(5) 0.046 Uiso 1 calc R .
C27 C 0.9265(3) 0.2756(2) 0.51513(13) 0.0330(7) Uani 1 d . .
H27A H 1.0042(10) 0.3034(2) 0.4985(7) 0.050 Uiso 1 calc R .
H27B H 0.9263(19) 0.2920(2) 0.55633(13) 0.050 Uiso 1 calc R .
H27C H 0.8451(10) 0.2988(2) 0.4945(7) 0.050 Uiso 1 calc R .
C28 C 0.8108(3) 0.1270(2) 0.53435(13) 0.0363(7) Uani 1 d . .
H28A H 0.8132(10) 0.0597(3) 0.5293(8) 0.054 Uiso 1 calc R .
H28B H 0.7299(3) 0.1519(10) 0.5143(6) 0.054 Uiso 1 calc R .
H28C H 0.8112(11) 0.1417(12) 0.5758(2) 0.054 Uiso 1 calc R .
C29 C 0.4694(3) -0.0596(3) 0.32648(14) 0.0504(9) Uani 0.50 d P 1
H29 H 0.4767(3) 0.0043(3) 0.34295(14) 0.060 Uiso 0.50 calc PR 1
C30 C 0.3304(3) -0.0623(3) 0.2963(2) 0.0568(10) Uani 1 d . 1
H30A H 0.3183(10) -0.1205(8) 0.2748(9) 0.085 Uiso 1 calc R 1
H30B H 0.3196(9) -0.0102(10) 0.2692(8) 0.085 Uiso 1 calc R 1
H30C H 0.2638(4) -0.0579(18) 0.3253(2) 0.085 Uiso 1 calc R 1
C31 C 0.4876(7) -0.1175(5) 0.3756(3) 0.046(2) Uani 0.50 d P 1
H31A H 0.5792(7) -0.1115(5) 0.3923(3) 0.070 Uiso 0.50 calc PR 1
H31B H 0.4706(7) -0.1819(5) 0.3640(3) 0.070 Uiso 0.50 calc PR 1
H31C H 0.4255(7) -0.0992(5) 0.4046(3) 0.070 Uiso 0.50 calc PR 1
C29X C 0.4694(3) -0.0596(3) 0.32648(14) 0.0504(9) Uani 0.50 d P 2
H29X H 0.4765(7) -0.1201(5) 0.3475(3) 0.060 Uiso 0.50 calc PR 2
C30X C 0.3304(3) -0.0623(3) 0.2963(2) 0.0568(10) Uani 0.00 d P 2
C31X C 0.4659(7) 0.0060(5) 0.3715(3) 0.049(2) Uani 0.50 d P 2
H31D H 0.5539(7) 0.0100(5) 0.3922(3) 0.073 Uiso 0.50 calc PR 2
H31E H 0.4000(7) -0.0129(5) 0.3986(3) 0.073 Uiso 0.50 calc PR 2
H31F H 0.4415(7) 0.0667(5) 0.3551(3) 0.073 Uiso 0.50 calc PR 2
O40 O 0.4337(2) 0.09948(13) 0.22107(8) 0.0316(5) Uani 1 d . .
C41 C 0.3858(3) 0.1912(2) 0.2259(2) 0.0436(8) Uani 1 d . .
H41A H 0.2889(4) 0.1901(2) 0.2281(9) 0.065 Uiso 1 calc R .
H41B H 0.4083(19) 0.2270(5) 0.1918(5) 0.065 Uiso 1 calc R .
H41C H 0.4270(17) 0.2200(5) 0.2610(5) 0.065 Uiso 1 calc R .
O50 O 0.2062(2) 0.0340(2) 0.15901(11) 0.0464(6) Uani 1 d . .
H50 H 0.2757(21) 0.0530(7) 0.1773(14) 0.070 Uiso 1 calc R .
C51 C 0.1461(3) 0.1077(2) 0.12644(15) 0.0445(8) Uani 1 d . .
H51A H 0.0772(15) 0.0830(3) 0.0987(7) 0.067 Uiso 1 calc R .
H51B H 0.2138(5) 0.1397(10) 0.1053(8) 0.067 Uiso 1 calc R .
H51C H 0.1059(19) 0.1512(8) 0.1527(2) 0.067 Uiso 1 calc R .

loop_
_atom_type_symbol
_atom_type_description
_atom_type_scat_dispersion_real
_atom_type_scat_dispersion_imag
_atom_type_scat_source
C C 0.0033 0.0016 'International Tables Vol C Tables 4.2.6.8 and 6.1.1.4'
H H 0.0000 0.0000 'International Tables Vol C Tables 4.2.6.8 and 6.1.1.4'
N N 0.0061 0.0033 'International Tables Vol C Tables 4.2.6.8 and 6.1.1.4'
O O 0.0106 0.0060 'International Tables Vol C Tables 4.2.6.8 and 6.1.1.4'
S S 0.1246 0.1234 'International Tables Vol C Tables 4.2.6.8 and 6.1.1.4'
Fe Fe 0.3463 0.8444 'International Tables Vol C Tables 4.2.6.8 and 6.1.1.4'

loop_
_geom_angle_atom_site_label_1
_geom_angle_atom_site_label_2
_geom_angle_atom_site_label_3
_geom_angle
_geom_angle_site_symmetry_1
_geom_angle_site_symmetry_3
_geom_angle_publ_flag
O40 Fe1 N1 96.65(8) . . ?
O40 Fe1 N2 170.53(8) . . ?
N1 Fe1 N2 78.17(8) . . ?
O40 Fe1 N3 93.34(9) . . ?
N1 Fe1 N3 78.35(8) . . ?
N2 Fe1 N3 77.91(8) . . ?
O40 Fe1 S2 94.22(6) . . ?
N1 Fe1 S2 168.63(6) . . ?
N2 Fe1 S2 90.60(6) . . ?
N3 Fe1 S2 97.73(6) . . ?
O40 Fe1 S1 96.34(7) . . ?
N1 Fe1 S1 91.11(6) . . ?
N2 Fe1 S1 91.72(6) . . ?
N3 Fe1 S1 166.46(6) . . ?
S2 Fe1 S1 90.99(3) . . ?
C9 S1 Fe1 113.17(10) . . ?
C20 S2 Fe1 112.65(9) . . ?
C6 N1 C1 110.5(2) . . ?
C6 N1 C7 107.9(2) . . ?
C1 N1 C7 111.2(2) . . ?
C6 N1 Fe1 104.9(2) . . ?
C1 N1 Fe1 112.9(2) . . ?
C7 N1 Fe1 109.1(2) . . ?
C2 N2 C3 110.4(2) . . ?
C2 N2 C18 107.2(2) . . ?
C3 N2 C18 111.8(2) . . ?
C2 N2 Fe1 104.1(2) . . ?
C3 N2 Fe1 111.5(2) . . ?
C18 N2 Fe1 111.4(2) . . ?
C4 N3 C5 110.4(2) . . ?
C4 N3 C29X 108.7(2) . . ?
C5 N3 C29X 110.0(2) . . ?
C4 N3 C29 108.7(2) . . ?
C5 N3 C29 110.0(2) . . ?
C4 N3 Fe1 102.1(2) . . ?
C5 N3 Fe1 107.9(2) . . ?
C29X N3 Fe1 117.4(2) . . ?
C29 N3 Fe1 117.4(2) . . ?
N1 C1 C2 111.3(2) . . ?
N2 C2 C1 111.2(2) . . ?
N2 C3 C4 112.4(2) . . ?
N3 C4 C3 113.0(2) . . ?
N3 C5 C6 111.0(2) . . ?
N1 C6 C5 111.6(2) . . ?
N1 C7 C8 115.1(2) . . ?
C13 C8 C9 117.8(2) . . ?
C13 C8 C7 119.0(2) . . ?
C9 C8 C7 123.1(2) . . ?
C10 C9 C8 119.1(2) . . ?
C10 C9 S1 118.0(2) . . ?
C8 C9 S1 122.9(2) . . ?
C9 C10 C11 122.6(3) . . ?
C12 C11 C10 117.5(3) . . ?
C12 C11 C14 119.9(3) . . ?
C10 C11 C14 122.6(3) . . ?
C13 C12 C11 120.4(3) . . ?
C12 C13 C8 122.5(3) . . ?
C16 C14 C17 108.8(3) . . ?
C16 C14 C11 112.8(2) . . ?
C17 C14 C11 108.4(3) . . ?
C16 C14 C15 107.8(3) . . ?
C17 C14 C15 109.0(3) . . ?
C11 C14 C15 109.9(2) . . ?
N2 C18 C19 114.2(2) . . ?
C24 C19 C20 118.0(3) . . ?
C24 C19 C18 119.6(3) . . ?
C20 C19 C18 122.4(2) . . ?
C21 C20 C19 119.0(2) . . ?
C21 C20 S2 117.3(2) . . ?
C19 C20 S2 123.7(2) . . ?
C22 C21 C20 122.9(3) . . ?
C23 C22 C21 117.4(2) . . ?
C23 C22 C25 122.8(2) . . ?
C21 C22 C25 119.8(2) . . ?
C22 C23 C24 120.5(3) . . ?
C19 C24 C23 122.3(3) . . ?
C28 C25 C26 108.3(2) . . ?
C28 C25 C27 109.4(2) . . ?
C26 C25 C27 109.3(2) . . ?
C28 C25 C22 110.2(2) . . ?
C26 C25 C22 111.9(2) . . ?
C27 C25 C22 107.7(2) . . ?
C31 C29 N3 114.7(3) . . ?
C31 C29 C30 114.8(4) . . ?
N3 C29 C30 113.8(3) . . ?
C31X C29X N3 123.2(4) . . ?
C31X C29X C30X 106.8(4) . . ?
N3 C29X C30X 113.8(3) . . ?
C41 O40 Fe1 123.2(2) . . ?

loop_
_geom_bond_atom_site_label_1
_geom_bond_atom_site_label_2
_geom_bond_distance
_geom_bond_site_symmetry_2
_geom_bond_publ_flag
Fe1 O40 1.901(2) . ?
Fe1 N1 2.202(2) . ?
Fe1 N2 2.275(2) . ?
Fe1 N3 2.353(2) . ?
Fe1 S2 2.3684(8) . ?
Fe1 S1 2.4099(9) . ?
S1 C9 1.770(3) . ?
S2 C20 1.766(3) . ?
N1 C6 1.488(3) . ?
N1 C1 1.497(3) . ?
N1 C7 1.500(3) . ?
N2 C2 1.487(3) . ?
N2 C3 1.491(3) . ?
N2 C18 1.498(3) . ?
N3 C4 1.496(4) . ?
N3 C5 1.498(3) . ?
N3 C29X 1.516(4) . ?
N3 C29 1.516(4) . ?
C1 C2 1.521(4) . ?
C3 C4 1.517(4) . ?
C5 C6 1.519(4) . ?
C7 C8 1.506(4) . ?
C8 C13 1.392(4) . ?
C8 C9 1.402(4) . ?
C9 C10 1.397(4) . ?
C10 C11 1.398(4) . ?
C11 C12 1.386(4) . ?
C11 C14 1.536(4) . ?
C12 C13 1.383(4) . ?
C14 C16 1.525(4) . ?
C14 C17 1.528(4) . ?
C14 C15 1.547(4) . ?
C18 C19 1.507(4) . ?
C19 C24 1.385(4) . ?
C19 C20 1.406(4) . ?
C20 C21 1.397(4) . ?
C21 C22 1.395(4) . ?
C22 C23 1.385(4) . ?
C22 C25 1.545(4) . ?
C23 C24 1.394(4) . ?
C25 C28 1.526(4) . ?
C25 C26 1.526(4) . ?
C25 C27 1.532(4) . ?
C29 C31 1.411(6) . ?
C29 C30 1.523(5) . ?
C29X C31X 1.410(7) . ?
C29X C30X 1.523(5) . ?
O40 C41 1.418(3) . ?
O50 C51 1.417(4) . ?
